data_4026073
loop_
_publ_author_name
'Roman A. Valiulin'
'Teresa M. Arisco'
'Andrei G. Kutateladze'

_publ_contact_author_address
;Department of Chemistry and Biochemistry
University of Denver
FW Olin Hall, 202
2190 E. Iliff Ave
Denver, CO 80208
;
_publ_contact_author_email akutatel.edu
_publ_contact_author_fax 303-871-2254
_publ_contact_author_name 'Andrei Kutateladze'
_publ_contact_author_phone 303-871-2995
_publ_section_title
;
 Double-Tandem [4\p+2\p].[2\p+2\p].[4\p+2\p].[2\p+2\p] Synthetic Sequence
 with Photoprotolytic Oxametathesis and Photoepoxidation in the Chromone
 Series
;
_journal_name_full 'Journal of Organic Chemistry'
_journal_page_first 1319
_journal_page_last 1332
_journal_paper_doi 10.1021/jo102221q
_journal_volume 76
_journal_year 2011
_chemical_formula_moiety 'C16 H14 O2'
_chemical_formula_sum 'C16 H14 O2'
_chemical_formula_weight 238.27
_chemical_name_common none
_chemical_name_systematic
;
4-(cyclohex-2-enyl)-1,2-naphthoquinone
;
_space_group_IT_number 14
_symmetry_cell_setting monoclinic
_symmetry_space_group_name_Hall '-P 2yn'
_symmetry_space_group_name_H-M 'P 1 21/n 1'
_atom_sites_solution_hydrogens geom
_atom_sites_solution_primary direct
_atom_sites_solution_secondary difmap
_audit_creation_method SHELXL-97
_cell_angle_alpha 90.00
_cell_angle_beta 112.1480(10)
_cell_angle_gamma 90.00
_cell_formula_units_Z 4
_cell_length_a 7.08620(10)
_cell_length_b 21.9228(4)
_cell_length_c 8.06270(10)
_cell_measurement_reflns_used 5829
_cell_measurement_temperature 296(2)
_cell_measurement_theta_max 35.59
_cell_measurement_theta_min 3.24
_cell_volume 1160.11(3)
_computing_cell_refinement 'Bruker SAINT'
_computing_data_collection 'Bruker APEX2'
_computing_data_reduction 'Bruker SAINT'
_computing_molecular_graphics 'Bruker SHELXTL'
_computing_publication_material 'Bruker SHELXTL'
_computing_structure_refinement 'SHELXL-97 (Sheldrick, 2008)'
_computing_structure_solution 'SHELXS-97 (Sheldrick, 2008)'
_diffrn_ambient_temperature 296(2)
_diffrn_detector_area_resol_mean 8.33
_diffrn_measured_fraction_theta_full 0.985
_diffrn_measured_fraction_theta_max 0.985
_diffrn_measurement_device_type 'Bruker D8 APEX II Diffractometer'
_diffrn_measurement_method '\f and \w scans'
_diffrn_radiation_monochromator graphite
_diffrn_radiation_source 'fine-focus sealed tube'
_diffrn_radiation_type MoK\a
_diffrn_radiation_wavelength 0.71073
_diffrn_reflns_av_R_equivalents 0.0303
_diffrn_reflns_av_sigmaI/netI 0.0304
_diffrn_reflns_limit_h_max 11
_diffrn_reflns_limit_h_min -11
_diffrn_reflns_limit_k_max 35
_diffrn_reflns_limit_k_min -29
_diffrn_reflns_limit_l_max 12
_diffrn_reflns_limit_l_min -12
_diffrn_reflns_number 19626
_diffrn_reflns_theta_full 35.62
_diffrn_reflns_theta_max 35.62
_diffrn_reflns_theta_min 2.88
_exptl_absorpt_coefficient_mu 0.089
_exptl_absorpt_correction_type none
_exptl_crystal_colour orange
_exptl_crystal_density_diffrn 1.364
_exptl_crystal_description plate
_exptl_crystal_F_000 504
_exptl_crystal_size_max 1.00
_exptl_crystal_size_mid 0.20
_exptl_crystal_size_min 0.036
_refine_diff_density_max 0.642
_refine_diff_density_min -0.245
_refine_diff_density_rms 0.070
_refine_ls_extinction_method none
_refine_ls_goodness_of_fit_ref 1.034
_refine_ls_matrix_type full
_refine_ls_number_parameters 163
_refine_ls_number_reflns 5271
_refine_ls_number_restraints 0
_refine_ls_restrained_S_all 1.034
_refine_ls_R_factor_all 0.0658
_refine_ls_R_factor_gt 0.0509
_refine_ls_shift/su_max 0.000
_refine_ls_shift/su_mean 0.000
_refine_ls_structure_factor_coef Fsqd
_refine_ls_weighting_details 'calc w=1/[\s^2^(Fo^2^)+(0.0868P)^2^+0.1932P] where P=(Fo^2^+2Fc^2^)/3'
_refine_ls_weighting_scheme calc
_refine_ls_wR_factor_gt 0.1364
_refine_ls_wR_factor_ref 0.1480
_reflns_number_gt 4179
_reflns_number_total 5271
_reflns_threshold_expression >2sigma(I)
_cod_data_source_file jo102221q_si_004.cif
_cod_data_source_block chd12nq_0m
_cod_original_sg_symbol_H-M 'P 1 21/n 1 '
_cod_database_code 4026073

loop_
_symmetry_equiv_pos_as_xyz
'x, y, z'
'-x+1/2, y+1/2, -z+1/2'
'-x, -y, -z'
'x-1/2, -y-1/2, z-1/2'

loop_
_atom_site_label
_atom_site_type_symbol
_atom_site_fract_x
_atom_site_fract_y
_atom_site_fract_z
_atom_site_U_iso_or_equiv
_atom_site_adp_type
_atom_site_occupancy
_atom_site_symmetry_multiplicity
_atom_site_calc_flag
_atom_site_refinement_flags
O2 O 0.82922(11) 0.10218(3) 0.32474(9) 0.02467(15) Uani 1 1 d .
O1 O 0.76557(11) -0.01938(3) 0.36236(9) 0.02283(15) Uani 1 1 d .
C13 C 0.59592(15) 0.21960(4) 1.00589(14) 0.02375(18) Uani 1 1 d .
H13A H 0.6778 0.2106 1.1302 0.029 Uiso 1 1 calc R
H13B H 0.4573 0.2272 0.9962 0.029 Uiso 1 1 calc R
C9 C 0.67940(15) 0.27619(4) 0.94698(14) 0.02378(18) Uani 1 1 d .
H9A H 0.5794 0.2912 0.8352 0.029 Uiso 1 1 calc R
H9B H 0.7035 0.3079 1.0365 0.029 Uiso 1 1 calc R
C8 C 0.87473(15) 0.26223(4) 0.92209(13) 0.02227(17) Uani 1 1 d .
H8 H 0.9571 0.2947 0.9178 0.027 Uiso 1 1 calc R
C14 C 0.59921(14) 0.16512(4) 0.88956(13) 0.02020(17) Uani 1 1 d .
H14A H 0.5183 0.1744 0.7653 0.024 Uiso 1 1 calc R
H14B H 0.5383 0.1302 0.9241 0.024 Uiso 1 1 calc R
C7 C 0.93659(13) 0.20600(4) 0.90581(12) 0.01908(16) Uani 1 1 d .
H7 H 1.0604 0.2015 0.8921 0.023 Uiso 1 1 calc R
C1 C 0.69050(13) -0.08560(4) 0.82244(12) 0.01823(16) Uani 1 1 d .
H1 H 0.6643 -0.1265 0.8353 0.022 Uiso 1 1 calc R
C12 C 0.83114(13) 0.12384(4) 0.61142(11) 0.01758(15) Uani 1 1 d .
H12 H 0.8582 0.1650 0.6027 0.021 Uiso 1 1 calc R
C11 C 0.81397(13) 0.08400(4) 0.46251(11) 0.01756(15) Uani 1 1 d .
C2 C 0.71113(13) -0.06511(4) 0.66712(11) 0.01721(15) Uani 1 1 d .
H2 H 0.6995 -0.0925 0.5757 0.021 Uiso 1 1 calc R
C15 C 0.70947(13) -0.04418(4) 0.95845(11) 0.01710(15) Uani 1 1 d .
H15 H 0.6967 -0.0577 1.0630 0.021 Uiso 1 1 calc R
C10 C 0.77322(12) 0.01582(4) 0.48158(11) 0.01636(15) Uani 1 1 d .
C6 C 0.81789(12) 0.14896(4) 0.90823(11) 0.01584(15) Uani 1 1 d .
H6 H 0.8856 0.1289 1.0243 0.019 Uiso 1 1 calc R
C16 C 0.74734(12) 0.01726(4) 0.94040(11) 0.01554(14) Uani 1 1 d .
H16 H 0.7596 0.0442 1.0329 0.019 Uiso 1 1 calc R
C5 C 0.80956(12) 0.10395(4) 0.76262(11) 0.01483(14) Uani 1 1 d .
C3 C 0.74921(12) -0.00368(4) 0.64766(11) 0.01443(14) Uani 1 1 d .
C4 C 0.76717(12) 0.03890(4) 0.78433(10) 0.01377(14) Uani 1 1 d .

loop_
_atom_site_aniso_label
_atom_site_aniso_U_11
_atom_site_aniso_U_22
_atom_site_aniso_U_33
_atom_site_aniso_U_23
_atom_site_aniso_U_13
_atom_site_aniso_U_12
O2 0.0305(4) 0.0299(4) 0.0163(3) 0.0026(2) 0.0119(3) -0.0041(3)
O1 0.0282(3) 0.0263(3) 0.0158(3) -0.0044(2) 0.0104(2) -0.0003(3)
C13 0.0247(4) 0.0208(4) 0.0292(5) -0.0028(3) 0.0141(4) 0.0011(3)
C9 0.0236(4) 0.0173(4) 0.0282(5) -0.0019(3) 0.0071(3) 0.0011(3)
C8 0.0234(4) 0.0178(4) 0.0241(4) -0.0004(3) 0.0073(3) -0.0035(3)
C14 0.0194(4) 0.0186(4) 0.0254(4) -0.0038(3) 0.0117(3) -0.0024(3)
C7 0.0187(3) 0.0190(4) 0.0201(4) -0.0010(3) 0.0079(3) -0.0031(3)
C1 0.0210(4) 0.0150(4) 0.0186(4) 0.0003(3) 0.0073(3) -0.0008(3)
C12 0.0208(3) 0.0172(4) 0.0166(3) 0.0012(3) 0.0092(3) -0.0012(3)
C11 0.0173(3) 0.0218(4) 0.0144(3) 0.0019(3) 0.0069(3) -0.0005(3)
C2 0.0190(3) 0.0165(4) 0.0161(3) -0.0020(3) 0.0066(3) 0.0001(3)
C15 0.0193(3) 0.0175(4) 0.0151(3) 0.0011(3) 0.0071(3) -0.0016(3)
C10 0.0155(3) 0.0205(4) 0.0136(3) -0.0004(3) 0.0061(3) 0.0005(3)
C6 0.0177(3) 0.0149(3) 0.0158(3) -0.0009(2) 0.0074(3) -0.0014(3)
C16 0.0171(3) 0.0167(3) 0.0136(3) -0.0002(2) 0.0067(3) -0.0009(3)
C5 0.0148(3) 0.0153(3) 0.0149(3) -0.0002(2) 0.0062(2) -0.0005(2)
C3 0.0147(3) 0.0161(3) 0.0128(3) -0.0004(2) 0.0056(2) 0.0006(2)
C4 0.0137(3) 0.0145(3) 0.0133(3) -0.0001(2) 0.0054(2) -0.0002(2)

loop_
_atom_type_symbol
_atom_type_description
_atom_type_scat_dispersion_real
_atom_type_scat_dispersion_imag
_atom_type_scat_source
C C 0.0033 0.0016 'International Tables Vol C Tables 4.2.6.8 and 6.1.1.4'
H H 0.0000 0.0000 'International Tables Vol C Tables 4.2.6.8 and 6.1.1.4'
O O 0.0106 0.0060 'International Tables Vol C Tables 4.2.6.8 and 6.1.1.4'

loop_
_geom_angle_atom_site_label_1
_geom_angle_atom_site_label_2
_geom_angle_atom_site_label_3
_geom_angle
C14 C13 C9 110.37(8)
C14 C13 H13A 109.6
C9 C13 H13A 109.6
C14 C13 H13B 109.6
C9 C13 H13B 109.6
H13A C13 H13B 108.1
C8 C9 C13 111.15(8)
C8 C9 H9A 109.4
C13 C9 H9A 109.4
C8 C9 H9B 109.4
C13 C9 H9B 109.4
H9A C9 H9B 108.0
C7 C8 C9 123.75(8)
C7 C8 H8 118.1
C9 C8 H8 118.1
C13 C14 C6 111.60(7)
C13 C14 H14A 109.3
C6 C14 H14A 109.3
C13 C14 H14B 109.3
C6 C14 H14B 109.3
H14A C14 H14B 108.0
C8 C7 C6 124.01(8)
C8 C7 H7 118.0
C6 C7 H7 118.0
C2 C1 C15 119.21(8)
C2 C1 H1 120.4
C15 C1 H1 120.4
C5 C12 C11 123.16(8)
C5 C12 H12 118.4
C11 C12 H12 118.4
O2 C11 C12 123.13(8)
O2 C11 C10 119.40(8)
C12 C11 C10 117.47(7)
C1 C2 C3 120.30(8)
C1 C2 H2 119.8
C3 C2 H2 119.8
C1 C15 C16 120.97(8)
C1 C15 H15 119.5
C16 C15 H15 119.5
O1 C10 C3 123.14(8)
O1 C10 C11 119.35(8)
C3 C10 C11 117.50(7)
C7 C6 C5 112.80(7)
C7 C6 C14 110.66(7)
C5 C6 C14 109.24(7)
C7 C6 H6 108.0
C5 C6 H6 108.0
C14 C6 H6 108.0
C15 C16 C4 120.68(8)
C15 C16 H16 119.7
C4 C16 H16 119.7
C12 C5 C4 120.81(7)
C12 C5 C6 120.09(7)
C4 C5 C6 119.02(7)
C2 C3 C4 120.99(7)
C2 C3 C10 118.40(7)
C4 C3 C10 120.61(7)
C16 C4 C3 117.84(7)
C16 C4 C5 121.71(7)
C3 C4 C5 120.44(7)

loop_
_geom_bond_atom_site_label_1
_geom_bond_atom_site_label_2
_geom_bond_distance
O2 C11 1.2226(10)
O1 C10 1.2179(10)
C13 C14 1.5242(13)
C13 C9 1.5253(14)
C13 H13A 0.9700
C13 H13B 0.9700
C9 C8 1.5031(13)
C9 H9A 0.9700
C9 H9B 0.9700
C8 C7 1.3314(13)
C8 H8 0.9300
C14 C6 1.5406(12)
C14 H14A 0.9700
C14 H14B 0.9700
C7 C6 1.5111(12)
C7 H7 0.9300
C1 C2 1.3890(12)
C1 C15 1.3907(12)
C1 H1 0.9300
C12 C5 1.3566(11)
C12 C11 1.4522(12)
C12 H12 0.9300
C11 C10 1.5411(12)
C2 C3 1.3939(12)
C2 H2 0.9300
C15 C16 1.3918(12)
C15 H15 0.9300
C10 C3 1.4753(11)
C6 C5 1.5177(11)
C6 H6 0.9800
C16 C4 1.4006(11)
C16 H16 0.9300
C5 C4 1.4813(11)
C3 C4 1.4128(11)
